data_1507836
loop_
_publ_author_name
'He, Long'
'Bekkaye, Mathieu'
'Retailleau, Pascal'
'Masson, G\'eraldine'

_publ_section_title
;
 Chiral phosphoric acid catalyzed inverse-electron-demand aza-Diels-Alder
 reaction of isoeugenol derivatives.
;
_journal_issue 12
_journal_name_full 'Organic letters'
_journal_page_first 3158
_journal_page_last 3161
_journal_paper_doi 10.1021/ol301251h
_journal_volume 14
_journal_year 2012
_chemical_formula_moiety '0.71(C23 H23 N O2), 0.29(C24 H25 N O2)'
_chemical_formula_sum 'C23.29 H23.58 N O2'
_chemical_formula_weight 349.46
_chemical_name_systematic ?
_space_group_IT_number 2
_symmetry_cell_setting triclinic
_symmetry_space_group_name_Hall '-P 1'
_symmetry_space_group_name_H-M 'P -1'
_atom_sites_solution_hydrogens difmap
_atom_sites_solution_primary direct
_atom_sites_solution_secondary difmap
_audit_creation_method SHELXL-97
_cell_angle_alpha 91.390(3)
_cell_angle_beta 101.802(6)
_cell_angle_gamma 106.531(4)
_cell_formula_units_Z 2
_cell_length_a 8.046(1)
_cell_length_b 11.013(2)
_cell_length_c 11.157(2)
_cell_measurement_reflns_used 3073
_cell_measurement_temperature 293(2)
_cell_measurement_theta_max 27.878
_cell_measurement_theta_min 0.407
_cell_volume 924.1(3)
_computing_cell_refinement 'DENZO (Otwinowski & Minor, 1997); COLLECT (Nonius B.V., 1999)'
_computing_data_collection 'DENZO (Otwinowski & Minor, 1997); COLLECT (Nonius B.V., 1999)'
_computing_data_reduction 'SCALEPACK (Otwinowski & Minor, 1997)'
_computing_molecular_graphics 'PLATON (Spek, 2003)'
_computing_publication_material 'SHELXL97 (Sheldrick, 2008)'
_computing_structure_refinement 'SHELXL97 (Sheldrick, 2008); CRYSTALBUILDER (Welter, 2006)'
_computing_structure_solution 'SHELXS97 (Sheldrick, 2008)'
_diffrn_ambient_temperature 293(2)
_diffrn_detector_area_resol_mean 9
_diffrn_measured_fraction_theta_full 0.980
_diffrn_measured_fraction_theta_max 0.980
_diffrn_measurement_device_type 'Nonius kappa-CCD diffractometer'
_diffrn_measurement_method 'phi and omega scans'
_diffrn_radiation_monochromator graphite
_diffrn_radiation_type MoK\a
_diffrn_radiation_wavelength 0.71070
_diffrn_reflns_av_R_equivalents 0.0215
_diffrn_reflns_av_sigmaI/netI 0.0447
_diffrn_reflns_limit_h_max 10
_diffrn_reflns_limit_h_min -10
_diffrn_reflns_limit_k_max 14
_diffrn_reflns_limit_k_min -14
_diffrn_reflns_limit_l_max 14
_diffrn_reflns_limit_l_min -14
_diffrn_reflns_number 10978
_diffrn_reflns_theta_full 28.10
_diffrn_reflns_theta_max 28.10
_diffrn_reflns_theta_min 2.81
_diffrn_source 'fine-focus sealed tube'
_diffrn_source_type 'Nonius Kappa CCD'
_diffrn_standards_number 0
_exptl_absorpt_coefficient_mu 0.079
_exptl_absorpt_correction_T_max 0.98
_exptl_absorpt_correction_T_min 0.90
_exptl_absorpt_correction_type multi-scan
_exptl_absorpt_process_details 'Scalepack (Otwinowski & Minor, 1997)'
_exptl_crystal_colour colourless
_exptl_crystal_density_diffrn 1.256
_exptl_crystal_density_method 'not measured'
_exptl_crystal_description prism
_exptl_crystal_F_000 372.8
_exptl_crystal_size_max 0.55
_exptl_crystal_size_mid 0.28
_exptl_crystal_size_min 0.24
_refine_diff_density_max 0.236
_refine_diff_density_min -0.434
_refine_diff_density_rms 0.045
_refine_ls_extinction_method none
_refine_ls_goodness_of_fit_ref 1.045
_refine_ls_hydrogen_treatment mixed
_refine_ls_matrix_type full
_refine_ls_number_parameters 251
_refine_ls_number_reflns 4423
_refine_ls_number_restraints 0
_refine_ls_restrained_S_all 1.045
_refine_ls_R_factor_all 0.0983
_refine_ls_R_factor_gt 0.0655
_refine_ls_shift/su_max 0.000
_refine_ls_shift/su_mean 0.000
_refine_ls_structure_factor_coef Fsqd
_refine_ls_weighting_details 'calc w=1/[\s^2^(Fo^2^)+(0.0837P)^2^+0.4862P] where P=(Fo^2^+2Fc^2^)/3'
_refine_ls_weighting_scheme calc
_refine_ls_wR_factor_gt 0.1765
_refine_ls_wR_factor_ref 0.1992
_reflns_number_gt 3073
_reflns_number_total 4424
_reflns_threshold_expression >2sigma(I)
_cod_data_source_file ol301251h_si_001.cif
_cod_data_source_block 3ad
_cod_depositor_comments 'Adding full bibliography for 1507836.cif.'
_cod_database_code 1507836

loop_
_symmetry_equiv_pos_as_xyz
'x, y, z'
'-x, -y, -z'

loop_
_atom_site_label
_atom_site_type_symbol
_atom_site_fract_x
_atom_site_fract_y
_atom_site_fract_z
_atom_site_U_iso_or_equiv
_atom_site_adp_type
_atom_site_occupancy
_atom_site_symmetry_multiplicity
_atom_site_calc_flag
_atom_site_refinement_flags
_atom_site_disorder_assembly
_atom_site_disorder_group
O1 O 0.3129(3) 0.03065(16) 0.54644(17) 0.0617(5) Uani 1 1 d . . .
O2 O 0.8077(2) 0.4104(2) 0.33636(19) 0.0720(6) Uani 1 1 d . A .
H2O H 0.9101 0.4116 0.3364 0.108 Uiso 1 1 calc R . .
N1 N 0.1767(2) 0.47805(18) 0.39304(17) 0.0416(4) Uani 1 1 d . . .
H1N H 0.157(3) 0.521(2) 0.457(2) 0.050 Uiso 1 1 d . . .
C1 C 0.3375(2) 0.31822(19) 0.38862(17) 0.0339(4) Uani 1 1 d . . .
C2 C 0.3623(3) 0.2051(2) 0.42842(18) 0.0393(5) Uani 1 1 d . . .
H2 H 0.4400 0.1714 0.3972 0.047 Uiso 1 1 calc R . .
C3 C 0.2741(3) 0.1404(2) 0.5137(2) 0.0442(5) Uani 1 1 d . . .
C4 C 0.1589(3) 0.1900(2) 0.5604(2) 0.0533(6) Uani 1 1 d . . .
H4 H 0.1008 0.1488 0.6187 0.064 Uiso 1 1 calc R . .
C5 C 0.1307(3) 0.3015(2) 0.5197(2) 0.0504(6) Uani 1 1 d . . .
H5 H 0.0512 0.3338 0.5504 0.061 Uiso 1 1 calc R . .
C6 C 0.2175(3) 0.3669(2) 0.43441(18) 0.0381(4) Uani 1 1 d . . .
C7 C 0.2940(3) 0.56151(19) 0.32306(18) 0.0367(4) Uani 1 1 d . . .
H7 H 0.4015 0.6119 0.3816 0.044 Uiso 1 1 calc R . .
C8 C 0.3497(3) 0.48167(19) 0.23329(18) 0.0363(4) Uani 1 1 d . . .
H8 H 0.2428 0.4280 0.1765 0.044 Uiso 1 1 calc R . .
C9 C 0.4474(3) 0.39539(19) 0.30569(17) 0.0339(4) Uani 1 1 d . . .
H9 H 0.5544 0.4521 0.3600 0.041 Uiso 1 1 calc R . .
C10 C 0.1998(3) 0.65232(19) 0.26116(19) 0.0383(4) Uani 1 1 d . . .
C11 C 0.0472(3) 0.6088(2) 0.1681(2) 0.0489(5) Uani 1 1 d . . .
H11 H 0.0019 0.5224 0.1430 0.059 Uiso 1 1 calc R . .
C12 C -0.0381(3) 0.6920(3) 0.1124(2) 0.0581(6) Uani 1 1 d . . .
H12 H -0.1408 0.6612 0.0509 0.070 Uiso 1 1 calc R . .
C13 C 0.0283(4) 0.8203(3) 0.1474(2) 0.0604(7) Uani 1 1 d . . .
H13 H -0.0283 0.8763 0.1089 0.073 Uiso 1 1 calc R . .
C14 C 0.1782(4) 0.8652(2) 0.2392(3) 0.0613(7) Uani 1 1 d . . .
H14 H 0.2233 0.9518 0.2632 0.074 Uiso 1 1 calc R . .
C15 C 0.2630(3) 0.7814(2) 0.2964(2) 0.0501(6) Uani 1 1 d . . .
H15 H 0.3637 0.8126 0.3594 0.060 Uiso 1 1 calc R . .
C16 C 0.4674(4) 0.5684(2) 0.1593(2) 0.0578(7) Uani 1 1 d . . .
H16A H 0.4020 0.6186 0.1126 0.087 Uiso 1 1 calc R . .
H16B H 0.5036 0.5175 0.1045 0.087 Uiso 1 1 calc R . .
H16C H 0.5706 0.6234 0.2144 0.087 Uiso 1 1 calc R . .
C17 C 0.5104(3) 0.31492(19) 0.22291(18) 0.0380(5) Uani 1 1 d . A .
C18 C 0.3931(4) 0.2272(2) 0.1317(2) 0.0521(6) Uani 1 1 d . . .
H18 H 0.2716 0.2118 0.1250 0.063 Uiso 0.712(9) 1 calc PR A 1
C23 C 0.1940(12) 0.1770(8) 0.1415(8) 0.055(3) Uani 0.288(9) 1 d P A 2
H23A H 0.1278 0.1169 0.0726 0.082 Uiso 0.288(9) 1 calc PR A 2
H23B H 0.1451 0.2470 0.1418 0.082 Uiso 0.288(9) 1 calc PR A 2
H23C H 0.1872 0.1364 0.2163 0.082 Uiso 0.288(9) 1 calc PR A 2
C19 C 0.4523(5) 0.1613(3) 0.0494(2) 0.0660(8) Uani 1 1 d . A .
H19 H 0.3715 0.1030 -0.0121 0.079 Uiso 1 1 calc R . .
C20 C 0.6333(5) 0.1840(3) 0.0608(3) 0.0656(8) Uani 1 1 d . . .
H20 H 0.6744 0.1426 0.0046 0.079 Uiso 1 1 calc R A .
C21 C 0.7522(4) 0.2663(2) 0.1535(3) 0.0599(7) Uani 1 1 d . A .
H21 H 0.8734 0.2787 0.1618 0.072 Uiso 1 1 calc R . .
C22 C 0.6922(3) 0.3317(2) 0.2356(2) 0.0456(5) Uani 1 1 d . . .
C26 C 0.2637(5) -0.0205(3) 0.6538(3) 0.0781(9) Uani 1 1 d . . .
H26A H 0.3128 0.0435 0.7219 0.117 Uiso 1 1 calc R . .
H26B H 0.3084 -0.0917 0.6712 0.117 Uiso 1 1 calc R . .
H26C H 0.1365 -0.0479 0.6411 0.117 Uiso 1 1 calc R . .

loop_
_atom_site_aniso_label
_atom_site_aniso_U_11
_atom_site_aniso_U_22
_atom_site_aniso_U_33
_atom_site_aniso_U_23
_atom_site_aniso_U_13
_atom_site_aniso_U_12
O1 0.0799(13) 0.0522(10) 0.0662(11) 0.0262(8) 0.0295(10) 0.0291(9)
O2 0.0492(10) 0.0922(15) 0.0794(13) -0.0039(11) 0.0204(10) 0.0252(10)
N1 0.0454(10) 0.0481(10) 0.0412(9) 0.0086(8) 0.0175(8) 0.0235(8)
C1 0.0317(9) 0.0408(10) 0.0290(9) 0.0012(8) 0.0053(7) 0.0117(8)
C2 0.0413(11) 0.0437(11) 0.0364(10) 0.0062(8) 0.0104(9) 0.0167(9)
C3 0.0494(12) 0.0438(12) 0.0411(11) 0.0111(9) 0.0116(10) 0.0148(10)
C4 0.0582(14) 0.0605(15) 0.0497(13) 0.0200(11) 0.0259(11) 0.0197(12)
C5 0.0524(13) 0.0627(15) 0.0499(13) 0.0149(11) 0.0275(11) 0.0264(11)
C6 0.0370(10) 0.0463(11) 0.0343(10) 0.0056(8) 0.0097(8) 0.0163(9)
C7 0.0344(10) 0.0407(11) 0.0359(10) 0.0016(8) 0.0065(8) 0.0134(8)
C8 0.0398(11) 0.0390(10) 0.0335(9) 0.0053(8) 0.0099(8) 0.0153(9)
C9 0.0313(9) 0.0392(10) 0.0333(9) 0.0020(8) 0.0086(8) 0.0126(8)
C10 0.0388(10) 0.0408(11) 0.0393(10) 0.0048(8) 0.0117(9) 0.0159(9)
C11 0.0465(13) 0.0490(13) 0.0488(12) 0.0057(10) 0.0022(10) 0.0160(10)
C12 0.0526(14) 0.0735(18) 0.0511(14) 0.0121(12) 0.0031(11) 0.0285(13)
C13 0.0716(17) 0.0669(17) 0.0595(15) 0.0209(13) 0.0185(13) 0.0425(14)
C14 0.0782(19) 0.0450(13) 0.0685(17) 0.0065(12) 0.0198(15) 0.0277(13)
C15 0.0515(13) 0.0467(13) 0.0519(13) -0.0013(10) 0.0078(11) 0.0174(11)
C16 0.0736(17) 0.0568(15) 0.0639(15) 0.0259(12) 0.0395(14) 0.0331(13)
C17 0.0470(12) 0.0401(11) 0.0346(10) 0.0097(8) 0.0167(9) 0.0191(9)
C18 0.0620(15) 0.0539(14) 0.0440(12) -0.0006(10) 0.0093(11) 0.0250(12)
C23 0.071(6) 0.041(5) 0.045(5) -0.004(3) -0.007(4) 0.018(4)
C19 0.103(2) 0.0552(15) 0.0460(14) -0.0022(11) 0.0157(14) 0.0337(15)
C20 0.106(2) 0.0569(15) 0.0618(16) 0.0171(13) 0.0505(16) 0.0448(16)
C21 0.0712(17) 0.0520(14) 0.0791(18) 0.0162(13) 0.0479(15) 0.0306(13)
C22 0.0493(12) 0.0424(11) 0.0540(13) 0.0103(10) 0.0243(11) 0.0178(10)
C26 0.095(2) 0.075(2) 0.079(2) 0.0449(16) 0.0355(18) 0.0337(18)

loop_
_atom_type_symbol
_atom_type_description
_atom_type_scat_dispersion_real
_atom_type_scat_dispersion_imag
_atom_type_scat_source
C C 0.0033 0.0016 'International Tables Vol C Tables 4.2.6.8 and 6.1.1.4'
H H 0.0000 0.0000 'International Tables Vol C Tables 4.2.6.8 and 6.1.1.4'
N N 0.0061 0.0033 'International Tables Vol C Tables 4.2.6.8 and 6.1.1.4'
O O 0.0106 0.0060 'International Tables Vol C Tables 4.2.6.8 and 6.1.1.4'

loop_
_geom_angle_atom_site_label_1
_geom_angle_atom_site_label_2
_geom_angle_atom_site_label_3
_geom_angle
C3 O1 C26 117.6(2)
C22 O2 H2O 109.5
C6 N1 C7 118.55(16)
C6 N1 H1N 108.6(16)
C7 N1 H1N 113.3(16)
C2 C1 C6 118.60(18)
C2 C1 C9 121.77(17)
C6 C1 C9 119.44(17)
C1 C2 C3 121.89(19)
C1 C2 H2 119.1
C3 C2 H2 119.1
O1 C3 C4 124.8(2)
O1 C3 C2 115.86(19)
C4 C3 C2 119.3(2)
C3 C4 C5 119.3(2)
C3 C4 H4 120.3
C5 C4 H4 120.3
C4 C5 C6 122.0(2)
C4 C5 H5 119.0
C6 C5 H5 119.0
C5 C6 C1 118.91(19)
C5 C6 N1 118.91(18)
C1 C6 N1 122.14(18)
N1 C7 C10 108.69(16)
N1 C7 C8 110.33(16)
C10 C7 C8 113.53(16)
N1 C7 H7 108.0
C10 C7 H7 108.0
C8 C7 H7 108.0
C16 C8 C7 110.07(17)
C16 C8 C9 111.13(17)
C7 C8 C9 109.24(15)
C16 C8 H8 108.8
C7 C8 H8 108.8
C9 C8 H8 108.8
C17 C9 C1 113.32(16)
C17 C9 C8 112.38(15)
C1 C9 C8 111.21(15)
C17 C9 H9 106.5
C1 C9 H9 106.5
C8 C9 H9 106.5
C15 C10 C11 117.9(2)
C15 C10 C7 120.75(19)
C11 C10 C7 121.32(19)
C12 C11 C10 121.0(2)
C12 C11 H11 119.5
C10 C11 H11 119.5
C13 C12 C11 120.2(2)
C13 C12 H12 119.9
C11 C12 H12 119.9
C14 C13 C12 119.7(2)
C14 C13 H13 120.1
C12 C13 H13 120.1
C13 C14 C15 120.1(2)
C13 C14 H14 119.9
C15 C14 H14 119.9
C10 C15 C14 121.0(2)
C10 C15 H15 119.5
C14 C15 H15 119.5
C8 C16 H16A 109.5
C8 C16 H16B 109.5
H16A C16 H16B 109.5
C8 C16 H16C 109.5
H16A C16 H16C 109.5
H16B C16 H16C 109.5
C18 C17 C22 118.27(19)
C18 C17 C9 121.77(19)
C22 C17 C9 119.93(19)
C17 C18 C19 121.5(3)
C17 C18 C23 118.3(3)
C19 C18 C23 118.5(4)
C17 C18 H18 119.2
C19 C18 H18 119.2
C18 C23 H23A 109.5
C18 C23 H23B 109.5
H23A C23 H23B 109.5
C18 C23 H23C 109.5
H23A C23 H23C 109.5
H23B C23 H23C 109.5
C20 C19 C18 118.9(3)
C20 C19 H19 120.5
C18 C19 H19 120.5
C21 C20 C19 120.7(2)
C21 C20 H20 119.6
C19 C20 H20 119.6
C20 C21 C22 120.1(2)
C20 C21 H21 120.0
C22 C21 H21 120.0
C21 C22 O2 122.1(2)
C21 C22 C17 120.4(2)
O2 C22 C17 117.42(19)
O1 C26 H26A 109.5
O1 C26 H26B 109.5
H26A C26 H26B 109.5
O1 C26 H26C 109.5
H26A C26 H26C 109.5
H26B C26 H26C 109.5

loop_
_geom_bond_atom_site_label_1
_geom_bond_atom_site_label_2
_geom_bond_distance
O1 C3 1.371(3)
O1 C26 1.418(3)
O2 C22 1.395(3)
O2 H2O 0.8200
N1 C6 1.419(3)
N1 C7 1.479(3)
N1 H1N 0.91(3)
C1 C2 1.386(3)
C1 C6 1.401(3)
C1 C9 1.518(3)
C2 C3 1.392(3)
C2 H2 0.9300
C3 C4 1.379(3)
C4 C5 1.382(3)
C4 H4 0.9300
C5 C6 1.390(3)
C5 H5 0.9300
C7 C10 1.518(3)
C7 C8 1.530(3)
C7 H7 0.9800
C8 C16 1.527(3)
C8 C9 1.541(3)
C8 H8 0.9800
C9 C17 1.518(3)
C9 H9 0.9800
C10 C15 1.383(3)
C10 C11 1.391(3)
C11 C12 1.382(3)
C11 H11 0.9300
C12 C13 1.375(4)
C12 H12 0.9300
C13 C14 1.371(4)
C13 H13 0.9300
C14 C15 1.390(3)
C14 H14 0.9300
C15 H15 0.9300
C16 H16A 0.9600
C16 H16B 0.9600
C16 H16C 0.9600
C17 C18 1.378(3)
C17 C22 1.398(3)
C18 C19 1.393(3)
C18 C23 1.567(10)
C18 H18 0.9300
C23 H23A 0.9600
C23 H23B 0.9600
C23 H23C 0.9600
C19 C20 1.384(4)
C19 H19 0.9300
C20 C21 1.365(4)
C20 H20 0.9300
C21 C22 1.392(3)
C21 H21 0.9300
C26 H26A 0.9600
C26 H26B 0.9600
C26 H26C 0.9600

loop_
_geom_torsion_atom_site_label_1
_geom_torsion_atom_site_label_2
_geom_torsion_atom_site_label_3
_geom_torsion_atom_site_label_4
_geom_torsion
C6 C1 C2 C3 -1.2(3)
C9 C1 C2 C3 173.68(19)
C26 O1 C3 C4 -14.7(4)
C26 O1 C3 C2 164.2(2)
C1 C2 C3 O1 -179.1(2)
C1 C2 C3 C4 -0.1(3)
O1 C3 C4 C5 -179.9(2)
C2 C3 C4 C5 1.3(4)
C3 C4 C5 C6 -1.2(4)
C4 C5 C6 C1 -0.1(4)
C4 C5 C6 N1 177.5(2)
C2 C1 C6 C5 1.3(3)
C9 C1 C6 C5 -173.71(19)
C2 C1 C6 N1 -176.24(19)
C9 C1 C6 N1 8.8(3)
C7 N1 C6 C5 167.5(2)
C7 N1 C6 C1 -14.9(3)
C6 N1 C7 C10 165.35(17)
C6 N1 C7 C8 40.3(2)
N1 C7 C8 C16 178.75(18)
C10 C7 C8 C16 56.5(2)
N1 C7 C8 C9 -59.0(2)
C10 C7 C8 C9 178.76(16)
C2 C1 C9 C17 29.0(3)
C6 C1 C9 C17 -156.20(18)
C2 C1 C9 C8 156.70(18)
C6 C1 C9 C8 -28.5(2)
C16 C8 C9 C17 -57.2(2)
C7 C8 C9 C17 -178.81(16)
C16 C8 C9 C1 174.58(18)
C7 C8 C9 C1 52.9(2)
N1 C7 C10 C15 113.1(2)
C8 C7 C10 C15 -123.8(2)
N1 C7 C10 C11 -66.5(2)
C8 C7 C10 C11 56.6(3)
C15 C10 C11 C12 0.2(3)
C7 C10 C11 C12 179.9(2)
C10 C11 C12 C13 0.8(4)
C11 C12 C13 C14 -0.9(4)
C12 C13 C14 C15 0.1(4)
C11 C10 C15 C14 -1.1(3)
C7 C10 C15 C14 179.3(2)
C13 C14 C15 C10 0.9(4)
C1 C9 C17 C18 65.6(2)
C8 C9 C17 C18 -61.5(3)
C1 C9 C17 C22 -116.4(2)
C8 C9 C17 C22 116.5(2)
C22 C17 C18 C19 -3.4(3)
C9 C17 C18 C19 174.6(2)
C22 C17 C18 C23 161.3(4)
C9 C17 C18 C23 -20.7(5)
C17 C18 C19 C20 0.6(4)
C23 C18 C19 C20 -164.1(4)
C18 C19 C20 C21 2.2(4)
C19 C20 C21 C22 -2.1(4)
C20 C21 C22 O2 175.8(2)
C20 C21 C22 C17 -0.9(4)
C18 C17 C22 C21 3.6(3)
C9 C17 C22 C21 -174.47(19)
C18 C17 C22 O2 -173.3(2)
C9 C17 C22 O2 8.7(3)
